data_7043487
loop_
_publ_author_name
'Eisen, Moris'
'Ghatak, Tapas'
'Drucker, Shani'
'Fridman, Natalia'

_publ_section_title
;
 Thorium Complexes Possessing Expanded Ring N-heterocyclic iminato
 Ligands: Synthesis and Applications
;
_journal_name_full 'Dalton Trans.'
_journal_paper_doi 10.1039/C7DT02126G
_journal_year 2017
_chemical_formula_moiety 'C19 H23 N3'
_chemical_formula_sum 'C19 H23 N3'
_chemical_formula_weight 293.40
_chemical_name_common 'Moris521 (Shani)'
_chemical_name_systematic
; 
 ? 
;
_space_group_IT_number 2
_symmetry_cell_setting triclinic
_symmetry_space_group_name_Hall '-P 1'
_symmetry_space_group_name_H-M 'P -1'
_atom_sites_solution_hydrogens geom
_atom_sites_solution_primary direct
_atom_sites_solution_secondary difmap
_audit_creation_method SHELXL-97
_audit_update_record
;
2017-05-14 deposited with the CCDC.
2017-06-27 downloaded from the CCDC.
;
_cell_angle_alpha 95.99(9)
_cell_angle_beta 100.975(13)
_cell_angle_gamma 98.546(15)
_cell_formula_units_Z 2
_cell_length_a 9.280(4)
_cell_length_b 9.292(4)
_cell_length_c 10.039(4)
_cell_measurement_reflns_used 2700
_cell_measurement_temperature 293(2)
_cell_measurement_theta_max 24.84
_cell_measurement_theta_min 2.09
_cell_volume 832.5(6)
_computing_cell_refinement 'DENZO HKL2000 (Otwinowski & Minor 1997)'
_computing_data_collection 'Collect (Nonius, 2006)'
_computing_data_reduction 'DENZO HKL2000 (Otwinowski & Minor 1997)'
_computing_molecular_graphics 'Mercury 3.7'
_computing_structure_refinement 'SHELXL-97 (Sheldrick, 1997)'
_computing_structure_solution 'SHELXS-97 (Sheldrick, 1990)'
_diffrn_ambient_temperature 293(2)
_diffrn_detector_area_resol_mean 95
_diffrn_measured_fraction_theta_full 0.986
_diffrn_measured_fraction_theta_max 0.986
_diffrn_measurement_device_type 'Nonius KappaCCD'
_diffrn_measurement_method 'phi- and omega-scans'
_diffrn_radiation_monochromator graphite
_diffrn_radiation_source 'fine-focus sealed tube'
_diffrn_radiation_type MoK\a
_diffrn_radiation_wavelength 0.71073
_diffrn_reflns_av_R_equivalents 0.0660
_diffrn_reflns_av_sigmaI/netI 0.0402
_diffrn_reflns_limit_h_max 10
_diffrn_reflns_limit_h_min 0
_diffrn_reflns_limit_k_max 10
_diffrn_reflns_limit_k_min -10
_diffrn_reflns_limit_l_max 11
_diffrn_reflns_limit_l_min -11
_diffrn_reflns_number 2824
_diffrn_reflns_theta_full 24.84
_diffrn_reflns_theta_max 24.84
_diffrn_reflns_theta_min 2.09
_diffrn_standards_decay_% none
_diffrn_standards_interval_count none
_diffrn_standards_interval_time none
_diffrn_standards_number none
_exptl_absorpt_coefficient_mu 0.070
_exptl_absorpt_correction_T_max 0.9754
_exptl_absorpt_correction_T_min 0.9652
_exptl_absorpt_correction_type multi-scan
_exptl_absorpt_process_details
; 
'HKL Denzo and Scalepack (Otwinowski & Minor 1997)'  
;
_exptl_crystal_colour colorless
_exptl_crystal_density_diffrn 1.170
_exptl_crystal_density_method 'not measured'
_exptl_crystal_description block
_exptl_crystal_F_000 316
_exptl_crystal_size_max 0.36
_exptl_crystal_size_mid 0.24
_exptl_crystal_size_min 0.21
_refine_diff_density_max 0.176
_refine_diff_density_min -0.119
_refine_diff_density_rms 0.028
_refine_ls_extinction_method none
_refine_ls_goodness_of_fit_ref 1.030
_refine_ls_hydrogen_treatment mixed
_refine_ls_matrix_type full
_refine_ls_number_parameters 207
_refine_ls_number_reflns 2824
_refine_ls_number_restraints 0
_refine_ls_restrained_S_all 1.030
_refine_ls_R_factor_all 0.0790
_refine_ls_R_factor_gt 0.0517
_refine_ls_shift/su_max 0.000
_refine_ls_shift/su_mean 0.000
_refine_ls_structure_factor_coef Fsqd
_refine_ls_weighting_details 'calc w=1/[\s^2^(Fo^2^)+(0.0758P)^2^+0.0881P] where P=(Fo^2^+2Fc^2^)/3'
_refine_ls_weighting_scheme calc
_refine_ls_wR_factor_gt 0.1267
_refine_ls_wR_factor_ref 0.1405
_reflns_number_gt 2008
_reflns_number_total 2824
_reflns_threshold_expression >2sigma(I)
_cod_data_source_file c7dt02126g2.cif
_cod_data_source_block Moris521
_cod_database_code 7043487

loop_
_symmetry_equiv_pos_as_xyz
'x, y, z'
'-x, -y, -z'

loop_
_atom_site_label
_atom_site_type_symbol
_atom_site_fract_x
_atom_site_fract_y
_atom_site_fract_z
_atom_site_U_iso_or_equiv
_atom_site_adp_type
_atom_site_occupancy
_atom_site_symmetry_multiplicity
_atom_site_calc_flag
_atom_site_refinement_flags
N1 N 0.7698(2) 0.50557(19) 0.1880(2) 0.0864(6) Uani 1 1 d .
H1 H 0.683(3) 0.531(3) 0.178(2) 0.098(8) Uiso 1 1 d .
N2 N 0.89386(14) 0.32111(15) 0.25526(15) 0.0543(4) Uani 1 1 d .
N3 N 0.63572(14) 0.27115(15) 0.20845(15) 0.0554(4) Uani 1 1 d .
C1 C 0.76573(19) 0.37474(19) 0.21430(18) 0.0589(5) Uani 1 1 d .
C2 C 1.03432(18) 0.4275(2) 0.30132(19) 0.0608(5) Uani 1 1 d .
H2 H 1.0075 0.5182 0.3411 0.073 Uiso 1 1 calc R
C3 C 1.1102(3) 0.4678(3) 0.1865(3) 0.0946(7) Uani 1 1 d .
H3A H 1.1512 0.3858 0.1526 0.142 Uiso 1 1 calc R
H3B H 1.1887 0.5505 0.2201 0.142 Uiso 1 1 calc R
H3C H 1.0388 0.4926 0.1137 0.142 Uiso 1 1 calc R
C4 C 1.1381(2) 0.3773(2) 0.4149(2) 0.0781(6) Uani 1 1 d .
H4A H 1.0843 0.3473 0.4829 0.117 Uiso 1 1 calc R
H4B H 1.2180 0.4567 0.4560 0.117 Uiso 1 1 calc R
H4C H 1.1781 0.2961 0.3781 0.117 Uiso 1 1 calc R
C5 C 0.50029(19) 0.2819(2) 0.1082(2) 0.0646(5) Uani 1 1 d .
H5 H 0.4644 0.3725 0.1349 0.078 Uiso 1 1 calc R
C6 C 0.5359(3) 0.2844(3) -0.0326(2) 0.0843(6) Uani 1 1 d .
H6A H 0.6032 0.3733 -0.0333 0.126 Uiso 1 1 calc R
H6B H 0.4457 0.2803 -0.0991 0.126 Uiso 1 1 calc R
H6C H 0.5815 0.2013 -0.0545 0.126 Uiso 1 1 calc R
C7 C 0.3809(2) 0.1505(2) 0.1064(2) 0.0814(6) Uani 1 1 d .
H7A H 0.4192 0.0616 0.0888 0.122 Uiso 1 1 calc R
H7B H 0.2956 0.1523 0.0359 0.122 Uiso 1 1 calc R
H7C H 0.3523 0.1545 0.1936 0.122 Uiso 1 1 calc R
C8 C 0.89430(17) 0.16805(18) 0.25342(17) 0.0522(4) Uani 1 1 d .
C9 C 0.98507(19) 0.1023(2) 0.18106(19) 0.0631(5) Uani 1 1 d .
H9 H 1.0385 0.1569 0.1283 0.076 Uiso 1 1 calc R
C10 C 0.9975(2) -0.0425(2) 0.1858(2) 0.0732(6) Uani 1 1 d .
H10 H 1.0601 -0.0848 0.1372 0.088 Uiso 1 1 calc R
C11 C 0.9187(2) -0.1250(2) 0.2614(2) 0.0790(6) Uani 1 1 d .
H11 H 0.9275 -0.2231 0.2649 0.095 Uiso 1 1 calc R
C12 C 0.8267(2) -0.0615(2) 0.3322(2) 0.0701(5) Uani 1 1 d .
H12 H 0.7723 -0.1178 0.3831 0.084 Uiso 1 1 calc R
C13 C 0.81269(17) 0.08442(19) 0.32988(17) 0.0549(5) Uani 1 1 d .
C14 C 0.71218(17) 0.15015(19) 0.40524(18) 0.0573(5) Uani 1 1 d .
C15 C 0.7005(2) 0.1204(2) 0.5357(2) 0.0751(6) Uani 1 1 d .
H15 H 0.7593 0.0588 0.5784 0.090 Uiso 1 1 calc R
C16 C 0.6027(3) 0.1811(3) 0.6028(2) 0.0881(7) Uani 1 1 d .
H16 H 0.5949 0.1598 0.6899 0.106 Uiso 1 1 calc R
C17 C 0.5173(2) 0.2728(3) 0.5404(2) 0.0832(7) Uani 1 1 d .
H17 H 0.4517 0.3142 0.5858 0.100 Uiso 1 1 calc R
C18 C 0.5271(2) 0.3042(2) 0.4123(2) 0.0699(5) Uani 1 1 d .
H18 H 0.4691 0.3677 0.3715 0.084 Uiso 1 1 calc R
C19 C 0.62275(17) 0.24210(19) 0.34287(18) 0.0574(5) Uani 1 1 d .

loop_
_atom_site_aniso_label
_atom_site_aniso_U_11
_atom_site_aniso_U_22
_atom_site_aniso_U_33
_atom_site_aniso_U_23
_atom_site_aniso_U_13
_atom_site_aniso_U_12
N1 0.0708(12) 0.0583(11) 0.1302(17) 0.0289(10) 0.0096(11) 0.0152(9)
N2 0.0397(7) 0.0523(8) 0.0702(9) 0.0125(7) 0.0084(6) 0.0069(6)
N3 0.0404(7) 0.0608(9) 0.0655(9) 0.0170(7) 0.0047(6) 0.0129(6)
C1 0.0507(10) 0.0530(11) 0.0721(12) 0.0119(9) 0.0078(8) 0.0103(8)
C2 0.0456(9) 0.0619(11) 0.0718(12) 0.0069(9) 0.0119(8) 0.0014(8)
C3 0.0821(15) 0.1011(17) 0.0976(17) 0.0202(13) 0.0319(13) -0.0153(13)
C4 0.0567(11) 0.0910(15) 0.0756(13) 0.0004(11) -0.0006(10) 0.0037(10)
C5 0.0490(10) 0.0664(11) 0.0773(13) 0.0100(9) 0.0003(9) 0.0231(8)
C6 0.0840(14) 0.0926(16) 0.0749(14) 0.0203(11) -0.0007(11) 0.0271(12)
C7 0.0498(11) 0.0857(14) 0.0977(15) 0.0030(12) -0.0034(10) 0.0075(10)
C8 0.0393(8) 0.0554(10) 0.0591(10) 0.0100(8) 0.0004(7) 0.0109(7)
C9 0.0519(10) 0.0695(12) 0.0668(12) 0.0081(9) 0.0078(8) 0.0141(9)
C10 0.0608(11) 0.0718(13) 0.0823(14) -0.0031(11) 0.0000(10) 0.0249(10)
C11 0.0691(13) 0.0572(12) 0.1030(16) 0.0102(11) -0.0066(12) 0.0189(10)
C12 0.0553(11) 0.0631(12) 0.0890(14) 0.0259(10) 0.0004(10) 0.0091(9)
C13 0.0406(9) 0.0587(10) 0.0617(10) 0.0172(8) -0.0018(8) 0.0068(7)
C14 0.0405(9) 0.0653(11) 0.0621(11) 0.0149(9) 0.0047(8) -0.0001(8)
C15 0.0616(12) 0.0938(15) 0.0650(13) 0.0213(11) 0.0055(10) 0.0001(11)
C16 0.0761(14) 0.1162(19) 0.0641(13) 0.0072(13) 0.0210(11) -0.0130(14)
C17 0.0634(13) 0.0955(16) 0.0851(16) -0.0081(13) 0.0253(12) -0.0027(12)
C18 0.0506(10) 0.0738(13) 0.0824(14) -0.0005(10) 0.0164(9) 0.0063(9)
C19 0.0402(9) 0.0620(11) 0.0666(11) 0.0083(9) 0.0078(8) 0.0025(8)

loop_
_atom_type_symbol
_atom_type_description
_atom_type_scat_dispersion_real
_atom_type_scat_dispersion_imag
_atom_type_scat_source
N N 0.0061 0.0033 'International Tables Vol C Tables 4.2.6.8 and 6.1.1.4'
C C 0.0033 0.0016 'International Tables Vol C Tables 4.2.6.8 and 6.1.1.4'
H H 0.0000 0.0000 'International Tables Vol C Tables 4.2.6.8 and 6.1.1.4'

loop_
_geom_angle_atom_site_label_1
_geom_angle_atom_site_label_2
_geom_angle_atom_site_label_3
_geom_angle
C1 N1 H1 111.9(16)
C1 N2 C8 121.77(14)
C1 N2 C2 117.91(14)
C8 N2 C2 120.32(13)
C1 N3 C19 110.36(15)
C1 N3 C5 117.72(15)
C19 N3 C5 119.12(14)
N1 C1 N2 120.98(17)
N1 C1 N3 126.08(17)
N2 C1 N3 112.92(15)
N2 C2 C4 111.27(16)
N2 C2 C3 113.86(16)
C4 C2 C3 112.10(17)
N2 C2 H2 106.3
C4 C2 H2 106.3
C3 C2 H2 106.3
C2 C3 H3A 109.5
C2 C3 H3B 109.5
H3A C3 H3B 109.5
C2 C3 H3C 109.5
H3A C3 H3C 109.5
H3B C3 H3C 109.5
C2 C4 H4A 109.5
C2 C4 H4B 109.5
H4A C4 H4B 109.5
C2 C4 H4C 109.5
H4A C4 H4C 109.5
H4B C4 H4C 109.5
N3 C5 C6 109.64(15)
N3 C5 C7 109.05(17)
C6 C5 C7 109.93(18)
N3 C5 H5 109.4
C6 C5 H5 109.4
C7 C5 H5 109.4
C5 C6 H6A 109.5
C5 C6 H6B 109.5
H6A C6 H6B 109.5
C5 C6 H6C 109.5
H6A C6 H6C 109.5
H6B C6 H6C 109.5
C5 C7 H7A 109.5
C5 C7 H7B 109.5
H7A C7 H7B 109.5
C5 C7 H7C 109.5
H7A C7 H7C 109.5
H7B C7 H7C 109.5
C9 C8 C13 118.98(16)
C9 C8 N2 119.26(17)
C13 C8 N2 121.63(16)
C10 C9 C8 120.9(2)
C10 C9 H9 119.5
C8 C9 H9 119.5
C11 C10 C9 120.5(2)
C11 C10 H10 119.8
C9 C10 H10 119.8
C10 C11 C12 119.12(19)
C10 C11 H11 120.4
C12 C11 H11 120.4
C11 C12 C13 121.6(2)
C11 C12 H12 119.2
C13 C12 H12 119.2
C12 C13 C8 118.88(18)
C12 C13 C14 120.82(18)
C8 C13 C14 120.29(16)
C15 C14 C19 118.71(18)
C15 C14 C13 122.06(18)
C19 C14 C13 119.21(16)
C16 C15 C14 120.8(2)
C16 C15 H15 119.6
C14 C15 H15 119.6
C17 C16 C15 119.5(2)
C17 C16 H16 120.2
C15 C16 H16 120.2
C18 C17 C16 120.8(2)
C18 C17 H17 119.6
C16 C17 H17 119.6
C17 C18 C19 120.2(2)
C17 C18 H18 119.9
C19 C18 H18 119.9
C18 C19 C14 119.86(18)
C18 C19 N3 122.11(18)
C14 C19 N3 118.02(16)

loop_
_geom_bond_atom_site_label_1
_geom_bond_atom_site_label_2
_geom_bond_distance
N1 C1 1.267(2)
N1 H1 0.86(2)
N2 C1 1.365(2)
N2 C8 1.421(2)
N2 C2 1.477(2)
N3 C1 1.415(2)
N3 C19 1.427(2)
N3 C5 1.476(2)
C2 C4 1.507(3)
C2 C3 1.512(3)
C2 H2 0.9800
C3 H3A 0.9600
C3 H3B 0.9600
C3 H3C 0.9600
C4 H4A 0.9600
C4 H4B 0.9600
C4 H4C 0.9600
C5 C6 1.513(3)
C5 C7 1.519(3)
C5 H5 0.9800
C6 H6A 0.9600
C6 H6B 0.9600
C6 H6C 0.9600
C7 H7A 0.9600
C7 H7B 0.9600
C7 H7C 0.9600
C8 C9 1.380(3)
C8 C13 1.392(2)
C9 C10 1.373(3)
C9 H9 0.9300
C10 C11 1.366(3)
C10 H10 0.9300
C11 C12 1.370(3)
C11 H11 0.9300
C12 C13 1.383(3)
C12 H12 0.9300
C13 C14 1.469(3)
C14 C15 1.387(3)
C14 C19 1.391(3)
C15 C16 1.379(3)
C15 H15 0.9300
C16 C17 1.367(3)
C16 H16 0.9300
C17 C18 1.365(3)
C17 H17 0.9300
C18 C19 1.382(3)
C18 H18 0.9300
